data_4501890
loop_
_publ_author_name
'Fang, Shao-Ming'
'Zhang, Qiang'
'Hu, Min'
'Yang, Xiao-Gang'
'Zhou, Li-Ming'
'Du, Miao'
'Liu, Chun-Sen'

_publ_section_title
;
 Regulation and Properties of Diversiform Cd(II) Supramolecular Complexes
 with a Bulky Naphthalene-Based Dicarboxyl Tecton and DifferentN-Donor
 Co-Ligands
;
_journal_issue 11
_journal_name_full 'Crystal Growth &amp; Design'
_journal_page_first 4773
_journal_paper_doi 10.1021/cg100645p
_journal_volume 10
_journal_year 2010
_chemical_formula_sum 'C12 H6 Cd O4'
_chemical_formula_weight 326.57
_chemical_name_systematic
; 
 ? 
;
_space_group_IT_number 14
_symmetry_cell_setting monoclinic
_symmetry_space_group_name_Hall '-P 2ybc'
_symmetry_space_group_name_H-M 'P 1 21/c 1'
_atom_sites_solution_hydrogens geom
_atom_sites_solution_primary direct
_atom_sites_solution_secondary difmap
_audit_creation_method SHELXL-97
_cell_angle_alpha 90.00
_cell_angle_beta 94.013(9)
_cell_angle_gamma 90.00
_cell_formula_units_Z 4
_cell_length_a 18.942(2)
_cell_length_b 7.3043(9)
_cell_length_c 7.1343(6)
_cell_measurement_reflns_used 2267
_cell_measurement_temperature 294(2)
_cell_measurement_theta_max 28.2193
_cell_measurement_theta_min 2.9879
_cell_volume 984.67(18)
_computing_cell_refinement 'SAINT (Bruker, 2007)'
_computing_data_collection 'SMART (Bruker, 2007)'
_computing_data_reduction SAINT
_computing_molecular_graphics 'SHELXTL (Sheldrick, 2008)'
_computing_publication_material 'SHELXTL and PLATON (Spek, 2009)'
_computing_structure_refinement 'SHELXL97 (Sheldrick, 2008)'
_computing_structure_solution 'SHELXS97 (Sheldrick, 2008)'
_diffrn_ambient_temperature 294(2)
_diffrn_measured_fraction_theta_full 0.999
_diffrn_measured_fraction_theta_max 0.999
_diffrn_measurement_device_type 'Bruker SMART CCD area-detector'
_diffrn_measurement_method '\f and \w scans'
_diffrn_radiation_monochromator graphite
_diffrn_radiation_source 'fine-focus sealed tube'
_diffrn_radiation_type MoK\a
_diffrn_radiation_wavelength 0.71073
_diffrn_reflns_av_R_equivalents 0.0495
_diffrn_reflns_av_sigmaI/netI 0.0601
_diffrn_reflns_limit_h_max 22
_diffrn_reflns_limit_h_min -22
_diffrn_reflns_limit_k_max 8
_diffrn_reflns_limit_k_min -8
_diffrn_reflns_limit_l_max 8
_diffrn_reflns_limit_l_min -8
_diffrn_reflns_number 6307
_diffrn_reflns_theta_full 25.00
_diffrn_reflns_theta_max 25.00
_diffrn_reflns_theta_min 2.99
_diffrn_standards_number 0
_exptl_absorpt_coefficient_mu 2.215
_exptl_absorpt_correction_T_max 0.7183
_exptl_absorpt_correction_T_min 0.6185
_exptl_absorpt_correction_type multi-scan
_exptl_absorpt_process_details '(SADABS; Sheldrick, 1996)'
_exptl_crystal_colour yellow
_exptl_crystal_density_diffrn 2.203
_exptl_crystal_density_method 'not measured'
_exptl_crystal_description block
_exptl_crystal_F_000 632
_exptl_crystal_size_max 0.24
_exptl_crystal_size_mid 0.19
_exptl_crystal_size_min 0.16
_refine_diff_density_max 0.664
_refine_diff_density_min -0.877
_refine_diff_density_rms 0.095
_refine_ls_extinction_method none
_refine_ls_goodness_of_fit_ref 1.042
_refine_ls_hydrogen_treatment constr
_refine_ls_matrix_type full
_refine_ls_number_parameters 154
_refine_ls_number_reflns 1733
_refine_ls_number_restraints 0
_refine_ls_restrained_S_all 1.042
_refine_ls_R_factor_all 0.0501
_refine_ls_R_factor_gt 0.0274
_refine_ls_shift/su_max 0.002
_refine_ls_shift/su_mean 0.000
_refine_ls_structure_factor_coef Fsqd
_refine_ls_weighting_details 'calc w=1/[\s^2^(Fo^2^)+(0.0049P)^2^+0.0000P] where P=(Fo^2^+2Fc^2^)/3'
_refine_ls_weighting_scheme calc
_refine_ls_wR_factor_gt 0.0349
_refine_ls_wR_factor_ref 0.0361
_reflns_number_gt 1229
_reflns_number_total 1733
_reflns_threshold_expression I>2\s(I)
_cod_data_source_file cg100645p_si_002.cif
_cod_data_source_block 1
_cod_depositor_comments
;
The following automatic conversions were performed:

'_symmetry_cell_setting' value 'Monoclinic' changed to 'monoclinic'
according to /home/saulius/struct/CIF-dictionaries/cif_core.dic
dictionary named 'cif_core.dic' version 2.4.2 from 2011-04-26.

Automatic conversion script
Id: cif_fix_values 1715 2011-07-08 13:25:40Z adriana 
;
_cod_original_cell_volume 984.66(19)
_cod_original_sg_symbol_H-M P2(1)/c
_cod_database_code 4501890

loop_
_symmetry_equiv_pos_as_xyz
'x, y, z'
'-x, y+1/2, -z+1/2'
'-x, -y, -z'
'x, -y-1/2, z-1/2'

loop_
_atom_site_label
_atom_site_type_symbol
_atom_site_fract_x
_atom_site_fract_y
_atom_site_fract_z
_atom_site_U_iso_or_equiv
_atom_site_adp_type
_atom_site_occupancy
_atom_site_symmetry_multiplicity
_atom_site_calc_flag
_atom_site_refinement_flags
Cd1 Cd 0.545808(16) 0.83262(5) 0.35124(4) 0.02817(10) Uani 1 1 d .
C1 C 0.4065(2) 0.9035(6) 0.2576(5) 0.0202(10) Uani 1 1 d .
C2 C 0.3305(2) 0.9513(5) 0.2101(5) 0.0192(10) Uani 1 1 d .
C3 C 0.2824(2) 0.9189(5) 0.3416(5) 0.0226(10) Uani 1 1 d .
H3A H 0.2982 0.8717 0.4582 0.027 Uiso 1 1 calc R
C4 C 0.2100(2) 0.9554(5) 0.3046(5) 0.0260(10) Uani 1 1 d .
C5 C 0.1591(2) 0.9188(6) 0.4388(6) 0.0408(12) Uani 1 1 d .
H5A H 0.1738 0.8712 0.5561 0.049 Uiso 1 1 calc R
C6 C 0.0897(3) 0.9534(7) 0.3957(7) 0.0576(15) Uani 1 1 d .
H6A H 0.0569 0.9266 0.4830 0.069 Uiso 1 1 calc R
C7 C 0.0662(3) 1.0289(7) 0.2213(7) 0.0564(14) Uani 1 1 d .
H7A H 0.0184 1.0532 0.1950 0.068 Uiso 1 1 calc R
C8 C 0.1127(2) 1.0666(6) 0.0917(6) 0.0436(12) Uani 1 1 d .
H8A H 0.0964 1.1159 -0.0235 0.052 Uiso 1 1 calc R
C9 C 0.1859(2) 1.0323(6) 0.1284(6) 0.0299(11) Uani 1 1 d .
C10 C 0.2365(2) 1.0637(5) -0.0036(5) 0.0271(10) Uani 1 1 d .
H10A H 0.2217 1.1108 -0.1209 0.033 Uiso 1 1 calc R
C11 C 0.3065(2) 1.0273(5) 0.0349(5) 0.0200(10) Uani 1 1 d .
C12 C 0.3582(2) 1.0753(5) -0.1072(5) 0.0220(10) Uani 1 1 d .
O1 O 0.44561(13) 1.0188(4) 0.3537(3) 0.0267(7) Uani 1 1 d .
O2 O 0.43064(14) 0.7561(4) 0.2089(4) 0.0348(8) Uani 1 1 d .
O3 O 0.42336(14) 1.0999(3) -0.0463(3) 0.0244(7) Uani 1 1 d .
O4 O 0.33897(13) 1.0955(3) -0.2751(3) 0.0299(8) Uani 1 1 d .

loop_
_atom_site_aniso_label
_atom_site_aniso_U_11
_atom_site_aniso_U_22
_atom_site_aniso_U_33
_atom_site_aniso_U_23
_atom_site_aniso_U_13
_atom_site_aniso_U_12
Cd1 0.02416(16) 0.0442(2) 0.01595(14) 0.00249(18) 0.00033(10) 0.0105(2)
C1 0.020(2) 0.021(3) 0.020(2) 0.0104(17) 0.0057(18) -0.004(2)
C2 0.019(3) 0.015(3) 0.022(2) -0.0011(17) -0.0054(18) 0.000(2)
C3 0.022(2) 0.023(3) 0.023(2) 0.0058(17) -0.0010(18) 0.001(2)
C4 0.022(3) 0.025(3) 0.031(3) 0.0024(19) 0.0028(19) 0.000(2)
C5 0.035(3) 0.045(3) 0.042(3) 0.007(2) 0.006(2) 0.003(3)
C6 0.029(3) 0.071(4) 0.075(4) 0.014(3) 0.021(3) 0.004(3)
C7 0.022(3) 0.072(4) 0.075(4) 0.005(3) 0.000(3) 0.004(3)
C8 0.022(3) 0.059(4) 0.049(3) 0.006(2) -0.005(2) 0.001(3)
C9 0.023(3) 0.029(3) 0.036(3) -0.001(2) -0.004(2) 0.001(2)
C10 0.025(3) 0.023(3) 0.032(2) -0.0002(19) -0.0039(19) -0.001(2)
C11 0.022(3) 0.017(3) 0.021(2) -0.0011(17) -0.0011(18) -0.004(2)
C12 0.021(3) 0.016(3) 0.029(2) -0.0030(17) 0.0016(19) 0.001(2)
O1 0.0200(17) 0.042(2) 0.0178(15) -0.0055(13) -0.0022(11) -0.0053(14)
O2 0.0273(19) 0.0244(19) 0.053(2) -0.0009(14) 0.0051(14) 0.0055(15)
O3 0.0214(16) 0.035(2) 0.0173(14) 0.0009(11) 0.0030(11) -0.0061(14)
O4 0.0336(19) 0.041(2) 0.0142(15) -0.0001(11) -0.0075(12) 0.0061(14)

loop_
_atom_type_symbol
_atom_type_description
_atom_type_scat_dispersion_real
_atom_type_scat_dispersion_imag
_atom_type_scat_source
C C 0.0033 0.0016 'International Tables Vol C Tables 4.2.6.8 and 6.1.1.4'
H H 0.0000 0.0000 'International Tables Vol C Tables 4.2.6.8 and 6.1.1.4'
O O 0.0106 0.0060 'International Tables Vol C Tables 4.2.6.8 and 6.1.1.4'
Cd Cd -0.8075 1.2024 'International Tables Vol C Tables 4.2.6.8 and 6.1.1.4'

loop_
_geom_angle_atom_site_label_1
_geom_angle_atom_site_label_2
_geom_angle_atom_site_label_3
_geom_angle
_geom_angle_site_symmetry_1
_geom_angle_site_symmetry_3
O3 Cd1 O1 127.71(9) 2_645 .
O3 Cd1 O3 131.50(9) 2_645 3_675
O1 Cd1 O3 98.04(8) . 3_675
O3 Cd1 O4 96.13(9) 2_645 3_675
O1 Cd1 O4 129.89(9) . 3_675
O3 Cd1 O4 56.06(8) 3_675 3_675
O3 Cd1 O1 78.30(9) 2_645 3_676
O1 Cd1 O1 74.42(9) . 3_676
O3 Cd1 O1 136.38(9) 3_675 3_676
O4 Cd1 O1 95.54(8) 3_675 3_676
O3 Cd1 O2 105.91(9) 2_645 .
O1 Cd1 O2 54.93(9) . .
O3 Cd1 O2 86.24(9) 3_675 .
O4 Cd1 O2 141.71(9) 3_675 .
O1 Cd1 O2 119.10(9) 3_676 .
O3 Cd1 C12 115.57(11) 2_645 3_675
O1 Cd1 C12 116.47(10) . 3_675
O3 Cd1 C12 28.71(9) 3_675 3_675
O4 Cd1 C12 27.35(9) 3_675 3_675
O1 Cd1 C12 117.02(10) 3_676 3_675
O2 Cd1 C12 114.75(11) . 3_675
O3 Cd1 C1 120.03(10) 2_645 .
O1 Cd1 C1 28.13(10) . .
O3 Cd1 C1 91.85(10) 3_675 .
O4 Cd1 C1 143.26(9) 3_675 .
O1 Cd1 C1 97.82(11) 3_676 .
O2 Cd1 C1 26.81(9) . .
C12 Cd1 C1 118.72(11) 3_675 .
O2 C1 O1 120.8(4) . .
O2 C1 C2 120.7(4) . .
O1 C1 C2 118.5(4) . .
O2 C1 Cd1 62.0(2) . .
O1 C1 Cd1 58.85(18) . .
C2 C1 Cd1 177.3(3) . .
C3 C2 C11 119.0(4) . .
C3 C2 C1 118.6(3) . .
C11 C2 C1 122.4(3) . .
C2 C3 C4 121.6(4) . .
C2 C3 H3A 119.2 . .
C4 C3 H3A 119.2 . .
C3 C4 C9 119.4(4) . .
C3 C4 C5 122.3(4) . .
C9 C4 C5 118.3(4) . .
C6 C5 C4 120.2(4) . .
C6 C5 H5A 119.9 . .
C4 C5 H5A 119.9 . .
C5 C6 C7 121.1(5) . .
C5 C6 H6A 119.5 . .
C7 C6 H6A 119.5 . .
C8 C7 C6 120.5(5) . .
C8 C7 H7A 119.8 . .
C6 C7 H7A 119.8 . .
C7 C8 C9 121.0(4) . .
C7 C8 H8A 119.5 . .
C9 C8 H8A 119.5 . .
C10 C9 C8 123.5(4) . .
C10 C9 C4 117.6(4) . .
C8 C9 C4 118.9(4) . .
C11 C10 C9 122.2(4) . .
C11 C10 H10A 118.9 . .
C9 C10 H10A 118.9 . .
C10 C11 C2 120.2(4) . .
C10 C11 C12 119.4(3) . .
C2 C11 C12 120.4(4) . .
O4 C12 O3 121.2(3) . .
O4 C12 C11 121.4(4) . .
O3 C12 C11 117.3(3) . .
O4 C12 Cd1 60.61(19) . 3_675
O3 C12 Cd1 60.62(19) . 3_675
C11 C12 Cd1 177.8(3) . 3_675
C1 O1 Cd1 93.0(2) . .
C1 O1 Cd1 140.9(2) . 3_676
Cd1 O1 Cd1 105.58(9) . 3_676
C1 O2 Cd1 91.2(2) . .
C12 O3 Cd1 120.9(2) . 2_655
C12 O3 Cd1 90.7(2) . 3_675
Cd1 O3 Cd1 110.17(10) 2_655 3_675
C12 O4 Cd1 92.0(2) . 3_675

loop_
_geom_bond_atom_site_label_1
_geom_bond_atom_site_label_2
_geom_bond_distance
_geom_bond_site_symmetry_2
Cd1 O3 2.248(2) 2_645
Cd1 O1 2.336(3) .
Cd1 O3 2.344(2) 3_675
Cd1 O4 2.345(3) 3_675
Cd1 O1 2.364(2) 3_676
Cd1 O2 2.407(3) .
Cd1 C12 2.690(4) 3_675
Cd1 C1 2.725(4) .
C1 O2 1.229(4) .
C1 O1 1.287(4) .
C1 C2 1.498(5) .
C2 C3 1.373(5) .
C2 C11 1.413(5) .
C3 C4 1.403(5) .
C3 H3A 0.9300 .
C4 C9 1.423(5) .
C4 C5 1.431(5) .
C5 C6 1.354(6) .
C5 H5A 0.9300 .
C6 C7 1.404(6) .
C6 H6A 0.9300 .
C7 C8 1.349(6) .
C7 H7A 0.9300 .
C8 C9 1.415(5) .
C8 H8A 0.9300 .
C9 C10 1.409(5) .
C10 C11 1.361(5) .
C10 H10A 0.9300 .
C11 C12 1.499(5) .
C12 O4 1.236(4) .
C12 O3 1.292(4) .
C12 Cd1 2.690(4) 3_675
O1 Cd1 2.364(2) 3_676
O3 Cd1 2.248(2) 2_655
O3 Cd1 2.344(2) 3_675
O4 Cd1 2.345(3) 3_675

loop_
_geom_torsion_atom_site_label_1
_geom_torsion_atom_site_label_2
_geom_torsion_atom_site_label_3
_geom_torsion_atom_site_label_4
_geom_torsion
_geom_torsion_site_symmetry_1
_geom_torsion_site_symmetry_4
O3 Cd1 C1 O2 -63.8(2) 2_645 .
O1 Cd1 C1 O2 -178.4(4) . .
O3 Cd1 C1 O2 77.9(2) 3_675 .
O4 Cd1 C1 O2 105.0(2) 3_675 .
O1 Cd1 C1 O2 -144.7(2) 3_676 .
C12 Cd1 C1 O2 88.5(2) 3_675 .
O3 Cd1 C1 O1 114.7(2) 2_645 .
O3 Cd1 C1 O1 -103.7(2) 3_675 .
O4 Cd1 C1 O1 -76.6(3) 3_675 .
O1 Cd1 C1 O1 33.7(3) 3_676 .
O2 Cd1 C1 O1 178.4(4) . .
C12 Cd1 C1 O1 -93.0(2) 3_675 .
O3 Cd1 C1 C2 120(5) 2_645 .
O1 Cd1 C1 C2 5(5) . .
O3 Cd1 C1 C2 -98(5) 3_675 .
O4 Cd1 C1 C2 -71(5) 3_675 .
O1 Cd1 C1 C2 39(5) 3_676 .
O2 Cd1 C1 C2 -176(5) . .
C12 Cd1 C1 C2 -88(5) 3_675 .
O2 C1 C2 C3 95.7(4) . .
O1 C1 C2 C3 -82.9(5) . .
Cd1 C1 C2 C3 -88(5) . .
O2 C1 C2 C11 -83.9(5) . .
O1 C1 C2 C11 97.4(4) . .
Cd1 C1 C2 C11 92(5) . .
C11 C2 C3 C4 1.6(6) . .
C1 C2 C3 C4 -178.1(4) . .
C2 C3 C4 C9 -1.7(6) . .
C2 C3 C4 C5 178.7(4) . .
C3 C4 C5 C6 -178.9(4) . .
C9 C4 C5 C6 1.5(6) . .
C4 C5 C6 C7 -1.4(7) . .
C5 C6 C7 C8 0.8(8) . .
C6 C7 C8 C9 -0.4(8) . .
C7 C8 C9 C10 178.0(4) . .
C7 C8 C9 C4 0.6(7) . .
C3 C4 C9 C10 1.7(6) . .
C5 C4 C9 C10 -178.7(4) . .
C3 C4 C9 C8 179.3(4) . .
C5 C4 C9 C8 -1.1(6) . .
C8 C9 C10 C11 -179.2(4) . .
C4 C9 C10 C11 -1.7(6) . .
C9 C10 C11 C2 1.6(6) . .
C9 C10 C11 C12 -176.0(4) . .
C3 C2 C11 C10 -1.5(6) . .
C1 C2 C11 C10 178.2(4) . .
C3 C2 C11 C12 176.1(3) . .
C1 C2 C11 C12 -4.2(6) . .
C10 C11 C12 O4 -21.7(6) . .
C2 C11 C12 O4 160.7(3) . .
C10 C11 C12 O3 156.4(3) . .
C2 C11 C12 O3 -21.2(5) . .
C10 C11 C12 Cd1 134(7) . 3_675
C2 C11 C12 Cd1 -44(7) . 3_675
O2 C1 O1 Cd1 1.6(4) . .
C2 C1 O1 Cd1 -179.7(3) . .
O2 C1 O1 Cd1 -117.8(4) . 3_676
C2 C1 O1 Cd1 60.9(5) . 3_676
Cd1 C1 O1 Cd1 -119.4(4) . 3_676
O3 Cd1 O1 C1 -84.0(2) 2_645 .
O3 Cd1 O1 C1 78.8(2) 3_675 .
O4 Cd1 O1 C1 130.7(2) 3_675 .
O1 Cd1 O1 C1 -145.2(3) 3_676 .
O2 Cd1 O1 C1 -0.87(19) . .
C12 Cd1 O1 C1 102.0(2) 3_675 .
O3 Cd1 O1 Cd1 61.20(15) 2_645 3_676
O3 Cd1 O1 Cd1 -136.03(10) 3_675 3_676
O4 Cd1 O1 Cd1 -84.11(12) 3_675 3_676
O1 Cd1 O1 Cd1 0.0 3_676 3_676
O2 Cd1 O1 Cd1 144.35(15) . 3_676
C12 Cd1 O1 Cd1 -112.83(11) 3_675 3_676
C1 Cd1 O1 Cd1 145.2(3) . 3_676
O1 C1 O2 Cd1 -1.6(4) . .
C2 C1 O2 Cd1 179.8(3) . .
O3 Cd1 O2 C1 126.1(2) 2_645 .
O1 Cd1 O2 C1 0.9(2) . .
O3 Cd1 O2 C1 -101.6(2) 3_675 .
O4 Cd1 O2 C1 -111.1(2) 3_675 .
O1 Cd1 O2 C1 40.9(2) 3_676 .
C12 Cd1 O2 C1 -105.1(2) 3_675 .
O4 C12 O3 Cd1 113.2(3) . 2_655
C11 C12 O3 Cd1 -64.9(4) . 2_655
Cd1 C12 O3 Cd1 114.1(2) 3_675 2_655
O4 C12 O3 Cd1 -0.9(4) . 3_675
C11 C12 O3 Cd1 -179.0(3) . 3_675
O3 C12 O4 Cd1 0.9(4) . 3_675
C11 C12 O4 Cd1 178.9(3) . 3_675
